data_7211392
loop_
_publ_author_name
'Tian, Li'
'Niu, Zheng'
'Liu, Zhong-Yi'
'Zhou, Shang-Yong'
'Cheng, Peng'

_publ_section_title
;
 A series of coordination polymers based on a
 5-(3&#x2032;-amine-1&#x2032;H-pyrazol-4&#x2032;-yl)-1H-tetrazole ligand:
 synthesis, structure and properties
;
_journal_issue 46
_journal_name_full CrystEngComm
_journal_page_first 10094
_journal_paper_doi 10.1039/c3ce41462k
_journal_volume 15
_journal_year 2013
_chemical_formula_sum 'C8 H8 Cd N14 O2.5'
_chemical_formula_weight 452.69
_chemical_name_systematic
; 
 ? 
;
_space_group_IT_number 14
_symmetry_cell_setting monoclinic
_symmetry_space_group_name_Hall '-P 2ybc'
_symmetry_space_group_name_H-M 'P 1 21/c 1'
_atom_sites_solution_hydrogens geom
_atom_sites_solution_primary direct
_atom_sites_solution_secondary difmap
_audit_creation_method SHELXL-97
_cell_angle_alpha 90.00
_cell_angle_beta 128.62(2)
_cell_angle_gamma 90.00
_cell_formula_units_Z 4
_cell_length_a 8.3955(17)
_cell_length_b 16.678(3)
_cell_length_c 13.398(4)
_cell_measurement_temperature 153(2)
_cell_volume 1465.7(7)
_computing_structure_refinement 'SHELXL-97 (Sheldrick, 1997)'
_computing_structure_solution 'SHELXS-97 (Sheldrick, 1990)'
_diffrn_ambient_temperature 153(2)
_diffrn_measured_fraction_theta_full 0.999
_diffrn_measured_fraction_theta_max 0.999
_diffrn_radiation_monochromator graphite
_diffrn_radiation_source 'fine-focus sealed tube'
_diffrn_radiation_type MoK\a
_diffrn_radiation_wavelength 0.71073
_diffrn_reflns_av_R_equivalents 0.0432
_diffrn_reflns_av_sigmaI/netI 0.0424
_diffrn_reflns_limit_h_max 9
_diffrn_reflns_limit_h_min -9
_diffrn_reflns_limit_k_max 19
_diffrn_reflns_limit_k_min -13
_diffrn_reflns_limit_l_max 15
_diffrn_reflns_limit_l_min -15
_diffrn_reflns_number 8195
_diffrn_reflns_theta_full 24.99
_diffrn_reflns_theta_max 24.99
_diffrn_reflns_theta_min 3.11
_exptl_absorpt_coefficient_mu 1.537
_exptl_absorpt_correction_T_max 0.9848
_exptl_absorpt_correction_T_min 0.7485
_exptl_absorpt_correction_type multi-scan
_exptl_crystal_density_diffrn 2.051
_exptl_crystal_density_method 'not measured'
_exptl_crystal_F_000 888
_exptl_crystal_size_max 0.20
_exptl_crystal_size_mid 0.05
_exptl_crystal_size_min 0.01
_refine_diff_density_max 1.779
_refine_diff_density_min -2.628
_refine_diff_density_rms 0.157
_refine_ls_extinction_method none
_refine_ls_goodness_of_fit_ref 1.190
_refine_ls_hydrogen_treatment constr
_refine_ls_matrix_type full
_refine_ls_number_parameters 245
_refine_ls_number_reflns 2573
_refine_ls_number_restraints 30
_refine_ls_restrained_S_all 1.185
_refine_ls_R_factor_all 0.0785
_refine_ls_R_factor_gt 0.0609
_refine_ls_shift/su_max 0.000
_refine_ls_shift/su_mean 0.000
_refine_ls_structure_factor_coef Fsqd
_refine_ls_weighting_details 'calc w=1/[\s^2^(Fo^2^)+(0.0311P)^2^+18.5130P] where P=(Fo^2^+2Fc^2^)/3'
_refine_ls_weighting_scheme calc
_refine_ls_wR_factor_gt 0.1319
_refine_ls_wR_factor_ref 0.1378
_reflns_number_gt 2070
_reflns_number_total 2573
_reflns_threshold_expression >2sigma(I)
_cod_data_source_file c3ce41462k.txt
_cod_data_source_block shelx
_cod_original_cell_volume 1465.7(6)
_cod_original_sg_symbol_H-M P21/C
_cod_original_formula_sum 'C8 H8 Cd N14 O2.50'
_cod_database_code 7211392

loop_
_symmetry_equiv_pos_as_xyz
'x, y, z'
'-x, y+1/2, -z+1/2'
'-x, -y, -z'
'x, -y-1/2, z-1/2'

loop_
_atom_site_label
_atom_site_type_symbol
_atom_site_fract_x
_atom_site_fract_y
_atom_site_fract_z
_atom_site_U_iso_or_equiv
_atom_site_adp_type
_atom_site_occupancy
_atom_site_symmetry_multiplicity
_atom_site_calc_flag
_atom_site_refinement_flags
_atom_site_disorder_group
Cd1 Cd 0.53687(9) 0.75298(4) 0.36970(5) 0.0211(2) Uani 1 1 d . .
C1 C 0.5777(11) 0.7579(5) 0.6325(7) 0.0186(17) Uani 1 1 d . .
C2 C 0.8814(14) 0.8478(6) 0.7915(9) 0.030(2) Uani 1 1 d . .
H2 H 0.9335 0.8215 0.8674 0.036 Uiso 1 1 calc R .
C3 C 0.7064(12) 0.8276(5) 0.6702(8) 0.0210(18) Uani 1 1 d . .
C4 C 0.6968(12) 0.8857(5) 0.5906(8) 0.0223(18) Uani 1 1 d . .
C5 C 0.0560(11) 0.7341(5) 0.1103(8) 0.0206(19) Uani 1 1 d . .
C6 C 0.0118(14) 0.6294(6) -0.0449(9) 0.033(2) Uani 1 1 d . .
H6 H -0.1078 0.6481 -0.1208 0.039 Uiso 1 1 calc R .
C7 C 0.1073(12) 0.6625(5) 0.0746(7) 0.0206(18) Uani 1 1 d . .
C8 C 0.2783(12) 0.6113(5) 0.1554(8) 0.0226(18) Uani 1 1 d . .
N1 N 0.4771(10) 0.7252(4) 0.5176(7) 0.0237(16) Uani 1 1 d . .
N2 N 0.3794(11) 0.6605(4) 0.5164(7) 0.0264(17) Uani 1 1 d . .
N3 N 0.4208(11) 0.6548(4) 0.6280(7) 0.0260(17) Uani 1 1 d . .
N4 N 0.5437(11) 0.7159(4) 0.7031(6) 0.0219(16) Uani 1 1 d . .
N5 N 0.9603(11) 0.9122(5) 0.7779(7) 0.0313(18) Uani 1 1 d . .
H5 H 1.0704 0.9354 0.8405 0.038 Uiso 1 1 calc R .
N6 N 0.8481(11) 0.9375(4) 0.6543(7) 0.0271(17) Uani 1 1 d . .
N7 N 0.5552(12) 0.8880(5) 0.4549(7) 0.0295(18) Uani 1 1 d . .
H7A H 0.5952 0.9244 0.4251 0.035 Uiso 1 1 calc R .
H7B H 0.4314 0.9024 0.4293 0.035 Uiso 1 1 calc R .
N8 N 0.1873(10) 0.7733(4) 0.2194(6) 0.0239(16) Uani 1 1 d . .
N9 N 0.0884(11) 0.8375(5) 0.2175(7) 0.0278(17) Uani 1 1 d . .
N10 N -0.0957(11) 0.8375(4) 0.1094(7) 0.0280(17) Uani 1 1 d . .
N11 N -0.1231(10) 0.7721(4) 0.0383(7) 0.0230(16) Uani 1 1 d . .
N12 N 0.1186(12) 0.5667(5) -0.0338(7) 0.036(2) Uani 1 1 d . .
H12 H 0.0876 0.5383 -0.0973 0.044 Uiso 1 1 calc R .
N13 N 0.2833(12) 0.5523(5) 0.0900(7) 0.0311(18) Uani 1 1 d . .
N14 N 0.4303(11) 0.6180(4) 0.2907(7) 0.0279(17) Uani 1 1 d . .
H14A H 0.5404 0.5896 0.3147 0.034 Uiso 1 1 calc R .
H14B H 0.3820 0.5955 0.3281 0.034 Uiso 1 1 calc R .
O1 O 0.2280(15) 0.9915(6) 0.1095(9) 0.072(3) Uani 1 1 d U .
O2 O 0.7128(15) 0.9787(6) 0.1073(10) 0.074(3) Uani 1 1 d U .
O3 O 0.698(5) 0.750(2) 0.361(3) 0.061(6) Uani 0.258(12) 1 d PU 1
O3' O 0.868(5) 0.750(2) 0.366(3) 0.061(6) Uani 0.242(12) 1 d PU 2

loop_
_atom_site_aniso_label
_atom_site_aniso_U_11
_atom_site_aniso_U_22
_atom_site_aniso_U_33
_atom_site_aniso_U_23
_atom_site_aniso_U_13
_atom_site_aniso_U_12
Cd1 0.0170(3) 0.0312(4) 0.0109(3) -0.0004(3) 0.0066(2) 0.0006(3)
C1 0.016(4) 0.025(4) 0.014(4) -0.001(3) 0.009(3) 0.001(3)
C2 0.029(5) 0.035(5) 0.019(5) 0.006(4) 0.012(4) -0.004(4)
C3 0.020(4) 0.028(5) 0.015(4) -0.005(3) 0.011(4) -0.005(4)
C4 0.019(4) 0.026(5) 0.018(4) -0.005(3) 0.010(4) -0.004(3)
C5 0.012(4) 0.026(5) 0.019(4) 0.001(3) 0.007(3) 0.000(3)
C6 0.025(5) 0.039(6) 0.021(5) -0.008(4) 0.007(4) 0.009(4)
C7 0.020(4) 0.029(5) 0.012(4) -0.002(3) 0.010(4) 0.000(4)
C8 0.020(4) 0.024(5) 0.022(5) 0.001(4) 0.012(4) 0.000(3)
N1 0.018(3) 0.034(4) 0.018(4) -0.002(3) 0.011(3) -0.003(3)
N2 0.028(4) 0.026(4) 0.023(4) -0.006(3) 0.015(3) -0.010(3)
N3 0.028(4) 0.029(4) 0.023(4) -0.006(3) 0.017(3) -0.009(3)
N4 0.027(4) 0.026(4) 0.017(4) -0.002(3) 0.015(3) -0.005(3)
N5 0.028(4) 0.036(5) 0.021(4) -0.006(3) 0.011(3) -0.014(3)
N6 0.031(4) 0.027(4) 0.021(4) 0.001(3) 0.015(3) -0.003(3)
N7 0.033(4) 0.032(4) 0.023(4) 0.004(3) 0.017(4) -0.002(3)
N8 0.017(3) 0.034(4) 0.013(4) -0.004(3) 0.005(3) 0.003(3)
N9 0.020(4) 0.034(4) 0.022(4) -0.008(3) 0.009(3) 0.001(3)
N10 0.020(4) 0.026(4) 0.020(4) -0.005(3) 0.004(3) -0.002(3)
N11 0.019(4) 0.023(4) 0.022(4) -0.005(3) 0.010(3) -0.001(3)
N12 0.035(5) 0.041(5) 0.024(4) -0.012(4) 0.014(4) 0.004(4)
N13 0.037(4) 0.025(4) 0.030(4) -0.002(3) 0.020(4) 0.001(3)
N14 0.024(4) 0.030(4) 0.015(4) 0.001(3) 0.005(3) 0.000(3)
O1 0.071(3) 0.071(3) 0.072(3) -0.0012(10) 0.0446(18) 0.0009(10)
O2 0.072(3) 0.072(3) 0.075(3) -0.0011(10) 0.0453(18) 0.0004(10)
O3 0.061(6) 0.061(6) 0.061(6) 0.0000(10) 0.038(4) 0.0000(10)
O3' 0.061(6) 0.061(6) 0.061(6) 0.0000(10) 0.038(4) 0.0000(10)

loop_
_atom_type_symbol
_atom_type_description
_atom_type_scat_dispersion_real
_atom_type_scat_dispersion_imag
_atom_type_scat_source
C C 0.0033 0.0016 'International Tables Vol C Tables 4.2.6.8 and 6.1.1.4'
Cd Cd -0.8075 1.2024 'International Tables Vol C Tables 4.2.6.8 and 6.1.1.4'
N N 0.0061 0.0033 'International Tables Vol C Tables 4.2.6.8 and 6.1.1.4'
O O 0.0106 0.0060 'International Tables Vol C Tables 4.2.6.8 and 6.1.1.4'
H H 0.0000 0.0000 'International Tables Vol C Tables 4.2.6.8 and 6.1.1.4'

loop_
_geom_angle_atom_site_label_1
_geom_angle_atom_site_label_2
_geom_angle_atom_site_label_3
_geom_angle
_geom_angle_site_symmetry_1
_geom_angle_site_symmetry_3
N11 Cd1 N8 172.3(3) 4_676 .
N11 Cd1 N4 102.8(2) 4_676 4_575
N8 Cd1 N4 84.9(2) . 4_575
N11 Cd1 N1 85.7(2) 4_676 .
N8 Cd1 N1 86.6(2) . .
N4 Cd1 N1 171.5(2) 4_575 .
N11 Cd1 N14 98.8(2) 4_676 .
N8 Cd1 N14 80.4(2) . .
N4 Cd1 N14 90.7(3) 4_575 .
N1 Cd1 N14 88.3(3) . .
N11 Cd1 N7 91.7(2) 4_676 .
N8 Cd1 N7 87.0(2) . .
N4 Cd1 N7 101.9(2) 4_575 .
N1 Cd1 N7 77.2(2) . .
N14 Cd1 N7 161.4(3) . .
N1 C1 N4 110.0(7) . .
N1 C1 C3 122.1(7) . .
N4 C1 C3 127.9(7) . .
N5 C2 C3 106.8(8) . .
N5 C2 H2 126.6 . .
C3 C2 H2 126.6 . .
C2 C3 C4 103.8(7) . .
C2 C3 C1 128.2(8) . .
C4 C3 C1 127.7(7) . .
N6 C4 C3 112.6(7) . .
N6 C4 N7 120.7(8) . .
C3 C4 N7 126.5(7) . .
N8 C5 N11 110.3(7) . .
N8 C5 C7 123.8(7) . .
N11 C5 C7 125.9(7) . .
N12 C6 C7 108.8(8) . .
N12 C6 H6 125.6 . .
C7 C6 H6 125.6 . .
C6 C7 C8 102.8(8) . .
C6 C7 C5 129.4(8) . .
C8 C7 C5 127.7(7) . .
N13 C8 C7 111.9(8) . .
N13 C8 N14 121.5(8) . .
C7 C8 N14 126.6(8) . .
C1 N1 N2 106.5(7) . .
C1 N1 Cd1 125.2(5) . .
N2 N1 Cd1 126.1(5) . .
N3 N2 N1 108.6(7) . .
N2 N3 N4 109.2(7) . .
C1 N4 N3 105.6(7) . .
C1 N4 O3 111.0(12) . 4_576
N3 N4 O3 142.5(13) . 4_576
C1 N4 Cd1 134.6(6) . 4_576
N3 N4 Cd1 114.7(5) . 4_576
O3 N4 Cd1 37.8(11) 4_576 4_576
C2 N5 N6 112.9(7) . .
C2 N5 H5 123.5 . .
N6 N5 H5 123.5 . .
C4 N6 N5 103.9(7) . .
C4 N7 Cd1 109.0(5) . .
C4 N7 H7A 109.9 . .
Cd1 N7 H7A 109.9 . .
C4 N7 H7B 109.9 . .
Cd1 N7 H7B 109.9 . .
H7A N7 H7B 108.3 . .
C5 N8 N9 107.0(6) . .
C5 N8 Cd1 127.7(5) . .
N9 N8 Cd1 124.2(5) . .
N10 N9 N8 108.1(7) . .
N9 N10 N11 109.9(7) . .
C5 N11 N10 104.5(7) . .
C5 N11 Cd1 139.9(6) . 4_475
N10 N11 Cd1 113.0(5) . 4_475
C6 N12 N13 112.2(7) . .
C6 N12 H12 123.9 . .
N13 N12 H12 123.9 . .
C8 N13 N12 104.2(7) . .
C8 N14 Cd1 115.1(5) . .
C8 N14 H14A 108.5 . .
Cd1 N14 H14A 108.5 . .
C8 N14 H14B 108.5 . .
Cd1 N14 H14B 108.5 . .
H14A N14 H14B 107.5 . .

loop_
_geom_bond_atom_site_label_1
_geom_bond_atom_site_label_2
_geom_bond_distance
_geom_bond_site_symmetry_2
Cd1 N11 2.319(7) 4_676
Cd1 N8 2.325(7) .
Cd1 N4 2.327(7) 4_575
Cd1 N1 2.373(7) .
Cd1 N14 2.410(7) .
Cd1 N7 2.486(8) .
C1 N1 1.325(10) .
C1 N4 1.343(10) .
C1 C3 1.447(11) .
C2 N5 1.332(12) .
C2 C3 1.390(12) .
C2 H2 0.9300 .
C3 C4 1.406(12) .
C4 N6 1.317(11) .
C4 N7 1.421(11) .
C5 N8 1.330(10) .
C5 N11 1.335(10) .
C5 C7 1.448(11) .
C6 N12 1.324(12) .
C6 C7 1.382(12) .
C6 H6 0.9300 .
C7 C8 1.422(12) .
C8 N13 1.335(11) .
C8 N14 1.427(11) .
N1 N2 1.349(10) .
N2 N3 1.311(10) .
N3 N4 1.349(10) .
N4 O3 1.75(3) 4_576
N4 Cd1 2.327(7) 4_576
N5 N6 1.363(10) .
N5 H5 0.8600 .
N7 H7A 0.9000 .
N7 H7B 0.9000 .
N8 N9 1.345(10) .
N9 N10 1.301(10) .
N10 N11 1.371(10) .
N11 Cd1 2.319(7) 4_475
N12 N13 1.363(11) .
N12 H12 0.8600 .
N14 H14A 0.9000 .
N14 H14B 0.9000 .
O3 N4 1.75(3) 4_575
